data_2201686
loop_
_publ_author_name
'Hong Deng'
'Chunlong Chen'
'Hao Zhang'
'Chengyong Su'
'Liangnian Ji'

_publ_section_title
;
 5,6-Diphenyl-3-(pyrazin-2-yl)-1,2,4-triazine
;
_journal_issue 11
_journal_name_full 'Acta Crystallographica Section E'
_journal_page_first o1321
_journal_page_last o1322
_journal_paper_doi 10.1107/S1600536802019591
_journal_volume 58
_journal_year 2002
_chemical_formula_iupac 'C19 H13 N5'
_chemical_formula_moiety 'C19 H13 N5'
_chemical_formula_sum 'C19 H13 N5'
_chemical_formula_weight 311.34
_chemical_name_systematic
;
5,6-Diphenyl-3-(pyrazin-2-yl)-1,2,4-triazine
;
_space_group_IT_number 14
_symmetry_cell_setting monoclinic
_symmetry_space_group_name_Hall '-P 2yn'
_symmetry_space_group_name_H-M 'P 1 21/n 1'
_atom_sites_solution_hydrogens geom
_atom_sites_solution_primary direct
_atom_sites_solution_secondary difmap
_audit_creation_method 'SHELXL97 (Sheldrick, 1997)'
_cell_angle_alpha 90.00
_cell_angle_beta 105.149(9)
_cell_angle_gamma 90.00
_cell_formula_units_Z 4
_cell_length_a 14.294(7)
_cell_length_b 7.027(4)
_cell_length_c 15.679(8)
_cell_measurement_reflns_used 4369
_cell_measurement_temperature 293(2)
_cell_measurement_theta_max 27.14
_cell_measurement_theta_min 1.72
_cell_volume 1520.1(14)
_computing_cell_refinement SMART
_computing_data_collection 'SMART (Bruker, 1998)'
_computing_data_reduction 'SAINT (Bruker, 1999)'
_computing_molecular_graphics 'SHELXTL (Bruker, 1998)'
_computing_publication_material SHELXTL
_computing_structure_refinement 'SHELXL97 (Sheldrick, 1997)'
_computing_structure_solution 'SHELXS97 (Sheldrick, 1997)'
_diffrn_ambient_temperature 293(2)
_diffrn_measured_fraction_theta_full 0.979
_diffrn_measured_fraction_theta_max 0.979
_diffrn_measurement_device_type 'Bruker SMART CCD'
_diffrn_measurement_method '\f and \w'
_diffrn_radiation_monochromator graphite
_diffrn_radiation_source 'fine-focus sealed tube'
_diffrn_radiation_type MoK\a
_diffrn_radiation_wavelength 0.71073
_diffrn_reflns_av_R_equivalents 0.0218
_diffrn_reflns_av_sigmaI/netI 0.0226
_diffrn_reflns_limit_h_max 18
_diffrn_reflns_limit_h_min -18
_diffrn_reflns_limit_k_max 8
_diffrn_reflns_limit_k_min -8
_diffrn_reflns_limit_l_max 20
_diffrn_reflns_limit_l_min -13
_diffrn_reflns_number 9062
_diffrn_reflns_theta_full 27.14
_diffrn_reflns_theta_max 27.14
_diffrn_reflns_theta_min 1.72
_diffrn_standards_decay_% 0
_diffrn_standards_interval_count 0
_diffrn_standards_interval_time 0
_diffrn_standards_number 0
_exptl_absorpt_coefficient_mu 0.085
_exptl_absorpt_correction_T_max 0.9765
_exptl_absorpt_correction_T_min 0.9585
_exptl_absorpt_correction_type empirical
_exptl_absorpt_process_details '(Blessing, 1995)'
_exptl_crystal_colour yellow
_exptl_crystal_density_diffrn 1.360
_exptl_crystal_density_method 'not measured'
_exptl_crystal_description block
_exptl_crystal_F_000 648
_exptl_crystal_size_max 0.50
_exptl_crystal_size_mid 0.30
_exptl_crystal_size_min 0.28
_refine_diff_density_max 0.153
_refine_diff_density_min -0.146
_refine_ls_extinction_coef 0.0224(17)
_refine_ls_extinction_expression Fc^*^=kFc[1+0.001xFc^2^\l^3^/sin(2\q)]^-1/4^
_refine_ls_extinction_method SHELXL97
_refine_ls_goodness_of_fit_ref 1.044
_refine_ls_hydrogen_treatment constr
_refine_ls_matrix_type full
_refine_ls_number_parameters 218
_refine_ls_number_reflns 3290
_refine_ls_number_restraints 0
_refine_ls_restrained_S_all 1.044
_refine_ls_R_factor_all 0.0578
_refine_ls_R_factor_gt 0.0386
_refine_ls_shift/su_max 0.001
_refine_ls_shift/su_mean 0.000
_refine_ls_structure_factor_coef Fsqd
_refine_ls_weighting_details 'calc w = 1/[\s^2^(Fo^2^)+(0.0409P)^2^+0.3681P] where P = (Fo^2^+2Fc^2^)/3'
_refine_ls_weighting_scheme calc
_refine_ls_wR_factor_gt 0.0948
_refine_ls_wR_factor_ref 0.1076
_reflns_number_gt 2397
_reflns_number_total 3290
_reflns_threshold_expression I>2\s(I)
_cod_data_source_file ww6040.cif
_cod_data_source_block I
_cod_original_cell_volume 1520.2(13)
_cod_original_sg_symbol_H-M 'P 21/n'
_cod_database_code 2201686
_cod_database_fobs_code 2201686

loop_
_symmetry_equiv_pos_as_xyz
'x, y, z'
'-x+1/2, y+1/2, -z+1/2'
'-x, -y, -z'
'x-1/2, -y-1/2, z-1/2'

loop_
_atom_site_label
_atom_site_fract_x
_atom_site_fract_y
_atom_site_fract_z
_atom_site_U_iso_or_equiv
_atom_site_adp_type
_atom_site_calc_flag
_atom_site_refinement_flags
_atom_site_occupancy
_atom_site_disorder_assembly
_atom_site_disorder_group
_atom_site_type_symbol
N1 0.98351(9) 0.24003(19) 1.03192(8) 0.0531(3) Uani d . 1 . . N
N2 0.85059(10) 0.3930(2) 1.11656(8) 0.0561(3) Uani d . 1 . . N
N3 0.79627(9) 0.4035(2) 0.84562(8) 0.0554(3) Uani d . 1 . . N
N4 0.77712(9) 0.4245(2) 0.75784(8) 0.0555(3) Uani d . 1 . . N
N5 0.94756(8) 0.25663(17) 0.85054(7) 0.0430(3) Uani d . 1 . . N
C1 0.99618(12) 0.2292(2) 1.11913(10) 0.0570(4) Uani d . 1 . . C
H1B 1.0514 0.1692 1.1532 0.068 Uiso calc R 1 . . H
C2 0.93073(12) 0.3034(2) 1.16047(10) 0.0560(4) Uani d . 1 . . C
H2B 0.9428 0.2905 1.2214 0.067 Uiso calc R 1 . . H
C3 0.83663(11) 0.4006(2) 1.02948(10) 0.0505(4) Uani d . 1 . . C
H3B 0.7811 0.4600 0.9958 0.061 Uiso calc R 1 . . H
C4 0.90150(10) 0.32335(19) 0.98660(9) 0.0432(3) Uani d . 1 . . C
C5 0.88149(10) 0.3298(2) 0.88856(9) 0.0429(3) Uani d . 1 . . C
C6 0.84139(10) 0.3626(2) 0.71559(9) 0.0446(3) Uani d . 1 . . C
C7 0.92605(9) 0.26582(19) 0.76308(9) 0.0404(3) Uani d . 1 . . C
C8 0.81818(10) 0.4025(2) 0.61957(9) 0.0446(3) Uani d . 1 . . C
C9 0.72639(10) 0.3653(2) 0.56591(10) 0.0514(4) Uani d . 1 . . C
H9A 0.6792 0.3151 0.5906 0.062 Uiso calc R 1 . . H
C10 0.70403(11) 0.4015(2) 0.47640(10) 0.0564(4) Uani d . 1 . . C
H10A 0.6426 0.3736 0.4409 0.068 Uiso calc R 1 . . H
C11 0.77285(12) 0.4791(2) 0.43980(10) 0.0576(4) Uani d . 1 . . C
H11A 0.7578 0.5042 0.3795 0.069 Uiso calc R 1 . . H
C12 0.86400(12) 0.5198(3) 0.49217(10) 0.0603(4) Uani d . 1 . . C
H12A 0.9102 0.5734 0.4673 0.072 Uiso calc R 1 . . H
C13 0.88703(11) 0.4812(2) 0.58147(10) 0.0550(4) Uani d . 1 . . C
H13A 0.9489 0.5079 0.6164 0.066 Uiso calc R 1 . . H
C14 0.99261(10) 0.1683(2) 0.71832(9) 0.0416(3) Uani d . 1 . . C
C15 0.95670(11) 0.0357(2) 0.65220(9) 0.0502(4) Uani d . 1 . . C
H15A 0.8908 0.0081 0.6352 0.060 Uiso calc R 1 . . H
C16 1.01963(13) -0.0554(2) 0.61158(10) 0.0586(4) Uani d . 1 . . C
H16A 0.9958 -0.1453 0.5678 0.070 Uiso calc R 1 . . H
C17 1.11739(13) -0.0136(2) 0.63566(10) 0.0595(4) Uani d . 1 . . C
H17A 1.1591 -0.0738 0.6076 0.071 Uiso calc R 1 . . H
C18 1.15289(11) 0.1172(2) 0.70123(10) 0.0556(4) Uani d . 1 . . C
H18A 1.2187 0.1458 0.7173 0.067 Uiso calc R 1 . . H
C19 1.09136(10) 0.2064(2) 0.74346(9) 0.0473(4) Uani d . 1 . . C
H19A 1.1162 0.2923 0.7889 0.057 Uiso calc R 1 . . H

loop_
_atom_site_aniso_label
_atom_site_aniso_U_11
_atom_site_aniso_U_22
_atom_site_aniso_U_33
_atom_site_aniso_U_12
_atom_site_aniso_U_13
_atom_site_aniso_U_23
N1 0.0523(7) 0.0618(8) 0.0490(7) 0.0076(6) 0.0201(6) 0.0065(6)
N2 0.0624(8) 0.0614(8) 0.0507(7) 0.0013(7) 0.0259(6) -0.0054(6)
N3 0.0502(7) 0.0686(9) 0.0506(7) 0.0119(6) 0.0190(6) 0.0032(6)
N4 0.0487(7) 0.0684(9) 0.0508(7) 0.0123(6) 0.0158(6) 0.0036(6)
N5 0.0431(6) 0.0478(7) 0.0414(6) 0.0025(5) 0.0171(5) 0.0012(5)
C1 0.0581(9) 0.0663(10) 0.0489(9) 0.0060(8) 0.0183(7) 0.0091(8)
C2 0.0654(10) 0.0621(10) 0.0451(8) -0.0059(8) 0.0223(7) 0.0000(7)
C3 0.0530(8) 0.0519(8) 0.0515(9) 0.0031(7) 0.0222(7) -0.0012(7)
C4 0.0451(7) 0.0413(7) 0.0473(8) -0.0017(6) 0.0198(6) 0.0002(6)
C5 0.0427(7) 0.0425(7) 0.0474(8) 0.0004(6) 0.0186(6) 0.0011(6)
C6 0.0400(7) 0.0477(8) 0.0468(8) -0.0022(6) 0.0129(6) 0.0006(6)
C7 0.0382(7) 0.0429(7) 0.0419(7) -0.0013(6) 0.0133(6) 0.0011(6)
C8 0.0433(7) 0.0441(7) 0.0455(8) 0.0027(6) 0.0101(6) 0.0025(6)
C9 0.0416(8) 0.0532(9) 0.0574(9) 0.0025(6) 0.0094(7) 0.0017(7)
C10 0.0509(9) 0.0549(9) 0.0543(9) 0.0043(7) -0.0029(7) -0.0037(7)
C11 0.0683(10) 0.0553(9) 0.0445(8) 0.0071(8) 0.0062(7) 0.0020(7)
C12 0.0625(10) 0.0675(11) 0.0513(9) -0.0046(8) 0.0155(8) 0.0110(8)
C13 0.0475(8) 0.0656(10) 0.0479(8) -0.0080(7) 0.0056(6) 0.0081(7)
C14 0.0430(7) 0.0472(8) 0.0360(7) 0.0033(6) 0.0128(6) 0.0043(6)
C15 0.0525(8) 0.0528(9) 0.0444(8) -0.0020(7) 0.0112(6) -0.0018(7)
C16 0.0828(12) 0.0524(9) 0.0437(8) 0.0007(8) 0.0219(8) -0.0062(7)
C17 0.0733(11) 0.0636(10) 0.0519(9) 0.0139(9) 0.0347(8) 0.0033(8)
C18 0.0485(8) 0.0704(10) 0.0525(9) 0.0062(8) 0.0215(7) 0.0032(8)
C19 0.0453(8) 0.0566(9) 0.0410(7) 0.0025(7) 0.0129(6) -0.0022(7)

loop_
_atom_type_symbol
_atom_type_description
_atom_type_scat_dispersion_real
_atom_type_scat_dispersion_imag
_atom_type_scat_source
C C 0.0033 0.0016 'International Tables Vol C Tables 4.2.6.8 and 6.1.1.4'
H H 0.0000 0.0000 'International Tables Vol C Tables 4.2.6.8 and 6.1.1.4'
N N 0.0061 0.0033 'International Tables Vol C Tables 4.2.6.8 and 6.1.1.4'

loop_
_geom_angle_atom_site_label_1
_geom_angle_atom_site_label_2
_geom_angle_atom_site_label_3
_geom_angle
C1 N1 C4 115.80(13)
C3 N2 C2 115.38(13)
C5 N3 N4 118.44(12)
C6 N4 N3 119.36(12)
C7 N5 C5 116.11(12)
N1 C1 C2 122.40(15)
N1 C1 H1B 118.8
C2 C1 H1B 118.8
N2 C2 C1 122.42(15)
N2 C2 H2B 118.8
C1 C2 H2B 118.8
N2 C3 C4 122.79(15)
N2 C3 H3B 118.6
C4 C3 H3B 118.6
N1 C4 C3 121.14(14)
N1 C4 C5 117.87(12)
C3 C4 C5 120.99(13)
N3 C5 N5 125.46(13)
N3 C5 C4 115.91(12)
N5 C5 C4 118.59(12)
N4 C6 C7 119.89(13)
N4 C6 C8 116.18(13)
C7 C6 C8 123.93(12)
N5 C7 C6 120.11(12)
N5 C7 C14 117.45(12)
C6 C7 C14 122.43(12)
C9 C8 C13 118.53(14)
C9 C8 C6 120.42(13)
C13 C8 C6 121.04(13)
C10 C9 C8 120.91(15)
C10 C9 H9A 119.5
C8 C9 H9A 119.5
C11 C10 C9 119.83(14)
C11 C10 H10A 120.1
C9 C10 H10A 120.1
C10 C11 C12 120.16(15)
C10 C11 H11A 119.9
C12 C11 H11A 119.9
C11 C12 C13 120.17(15)
C11 C12 H12A 119.9
C13 C12 H12A 119.9
C12 C13 C8 120.39(14)
C12 C13 H13A 119.8
C8 C13 H13A 119.8
C15 C14 C19 119.43(13)
C15 C14 C7 120.25(13)
C19 C14 C7 120.31(13)
C16 C15 C14 119.65(14)
C16 C15 H15A 120.2
C14 C15 H15A 120.2
C17 C16 C15 120.54(15)
C17 C16 H16A 119.7
C15 C16 H16A 119.7
C18 C17 C16 119.77(14)
C18 C17 H17A 120.1
C16 C17 H17A 120.1
C17 C18 C19 120.36(15)
C17 C18 H18A 119.8
C19 C18 H18A 119.8
C18 C19 C14 120.22(14)
C18 C19 H19A 119.9
C14 C19 H19A 119.9

loop_
_geom_bond_atom_site_label_1
_geom_bond_atom_site_label_2
_geom_bond_site_symmetry_2
_geom_bond_distance
_geom_bond_publ_flag
N1 C1 . 1.334(2) yes
N1 C4 . 1.337(2) yes
N2 C3 . 1.328(2) yes
N2 C2 . 1.331(2) yes
N3 C5 . 1.333(2) yes
N3 N4 . 1.340(2) ?
N4 C6 . 1.339(2) yes
N5 C7 . 1.327(2) yes
N5 C5 . 1.344(2) yes
C1 C2 . 1.373(2) ?
C1 H1B . 0.9300 ?
C2 H2B . 0.9300 ?
C3 C4 . 1.3900(19) ?
C3 H3B . 0.9300 ?
C4 C5 . 1.489(2) yes
C6 C7 . 1.418(2) ?
C6 C8 . 1.481(2) yes
C7 C14 . 1.489(2) yes
C8 C9 . 1.386(2) ?
C8 C13 . 1.392(2) ?
C9 C10 . 1.379(2) ?
C9 H9A . 0.9300 ?
C10 C11 . 1.375(2) ?
C10 H10A . 0.9300 ?
C11 C12 . 1.376(2) ?
C11 H11A . 0.9300 ?
C12 C13 . 1.379(2) ?
C12 H12A . 0.9300 ?
C13 H13A . 0.9300 ?
C14 C15 . 1.389(2) ?
C14 C19 . 1.389(2) ?
C15 C16 . 1.387(2) ?
C15 H15A . 0.9300 ?
C16 C17 . 1.380(2) ?
C16 H16A . 0.9300 ?
C17 C18 . 1.373(2) ?
C17 H17A . 0.9300 ?
C18 C19 . 1.382(2) ?
C18 H18A . 0.9300 ?
C19 H19A . 0.9300 ?

loop_
_geom_torsion_atom_site_label_1
_geom_torsion_atom_site_label_2
_geom_torsion_atom_site_label_3
_geom_torsion_atom_site_label_4
_geom_torsion
C5 N3 N4 C6 3.4(2)
C4 N1 C1 C2 -1.7(2)
C3 N2 C2 C1 2.0(2)
N1 C1 C2 N2 -0.7(3)
C2 N2 C3 C4 -1.0(2)
C1 N1 C4 C3 2.8(2)
C1 N1 C4 C5 -176.85(14)
N2 C3 C4 N1 -1.5(2)
N2 C3 C4 C5 178.11(14)
N4 N3 C5 N5 -6.8(2)
N4 N3 C5 C4 175.63(13)
C7 N5 C5 N3 2.4(2)
C7 N5 C5 C4 179.90(12)
N1 C4 C5 N3 176.00(13)
C3 C4 C5 N3 -3.6(2)
N1 C4 C5 N5 -1.7(2)
C3 C4 C5 N5 178.64(13)
N3 N4 C6 C7 3.7(2)
N3 N4 C6 C8 -176.01(13)
C5 N5 C7 C6 4.99(19)
C5 N5 C7 C14 -173.78(12)
N4 C6 C7 N5 -8.1(2)
C8 C6 C7 N5 171.54(13)
N4 C6 C7 C14 170.59(13)
C8 C6 C7 C14 -9.8(2)
N4 C6 C8 C9 -47.3(2)
C7 C6 C8 C9 133.05(16)
N4 C6 C8 C13 131.48(16)
C7 C6 C8 C13 -48.2(2)
C13 C8 C9 C10 1.3(2)
C6 C8 C9 C10 -179.88(14)
C8 C9 C10 C11 -1.3(2)
C9 C10 C11 C12 0.3(2)
C10 C11 C12 C13 0.6(3)
C11 C12 C13 C8 -0.6(3)
C9 C8 C13 C12 -0.4(2)
C6 C8 C13 C12 -179.18(15)
N5 C7 C14 C15 125.73(15)
C6 C7 C14 C15 -53.01(19)
N5 C7 C14 C19 -53.06(18)
C6 C7 C14 C19 128.20(15)
C19 C14 C15 C16 -0.6(2)
C7 C14 C15 C16 -179.44(13)
C14 C15 C16 C17 -0.7(2)
C15 C16 C17 C18 0.9(2)
C16 C17 C18 C19 0.3(2)
C17 C18 C19 C14 -1.7(2)
C15 C14 C19 C18 1.9(2)
C7 C14 C19 C18 -179.34(13)

loop_
_cod_related_entry_id
_cod_related_entry_database
_cod_related_entry_code
1 ChemSpider 4924880
